data_1558341
loop_
_publ_author_name
'Dick, Benjamin L.'
'Patel, Ashay'
'Cohen, Seth M.'

_publ_section_title
;
 Effect of Heterocycle Content on Metal Binding Isostere Coordination
;
_journal_name_full 'Chemical Science'
_journal_paper_doi 10.1039/D0SC02717K
_journal_year 2020
_chemical_formula_moiety '2(C38 H33 B N12 Zn), 5(C3 H3)'
_chemical_formula_sum 'C91 H81 B2 N24 Zn2'
_chemical_formula_weight 1663.15
_space_group_crystal_system triclinic
_space_group_IT_number 2
_space_group_name_Hall '-P 1'
_space_group_name_H-M_alt 'P -1'
_atom_sites_solution_hydrogens geom
_atom_sites_solution_primary dual
_audit_creation_date 2020-01-28
_audit_creation_method
;
Olex2 1.2
(compiled 2018.05.29 svn.r3508 for OlexSys, GUI svn.r5506)
;
_audit_update_record
;
2020-04-28 deposited with the CCDC.	2020-06-17 downloaded from the CCDC.
;
_cell_angle_alpha 111.296(6)
_cell_angle_beta 101.338(4)
_cell_angle_gamma 94.752(4)
_cell_formula_units_Z 2
_cell_length_a 14.290(3)
_cell_length_b 16.009(4)
_cell_length_c 20.236(5)
_cell_measurement_reflns_used 9711
_cell_measurement_temperature 100(2)
_cell_measurement_theta_max 26.97
_cell_measurement_theta_min 2.19
_cell_volume 4168.4(17)
_computing_cell_refinement 'SAINT V8.38A (?, 2016)'
_computing_data_collection 'APEX3 v2016.1-0 (Bruker, 2016)'
_computing_data_reduction 'SAINT V8.38A (?, 2016)'
_computing_molecular_graphics 'Olex2 (Dolomanov et al., 2009)'
_computing_publication_material 'Olex2 (Dolomanov et al., 2009)'
_computing_structure_refinement 'XL (Sheldrick, 2008)'
_computing_structure_solution 'ShelXT (Sheldrick, 2015)'
_diffrn_ambient_temperature 100.0
_diffrn_detector 'Bruker APEX-II CCD'
_diffrn_detector_area_resol_mean 8.258
_diffrn_detector_type 'CCD Area Detector'
_diffrn_measured_fraction_theta_full 1.000
_diffrn_measured_fraction_theta_max 0.995
_diffrn_measurement_device 'Kappa Four-Circle Diffractometer'
_diffrn_measurement_device_type 'Bruker APEX-II CCD'
_diffrn_measurement_method '\f and \w scans'
_diffrn_radiation_monochromator 'Double Bounce Multilayer Mirrors'
_diffrn_radiation_probe x-ray
_diffrn_radiation_type MoK\a
_diffrn_radiation_wavelength 0.71073
_diffrn_reflns_av_R_equivalents 0.0635
_diffrn_reflns_av_unetI/netI 0.0429
_diffrn_reflns_Laue_measured_fraction_full 1.000
_diffrn_reflns_Laue_measured_fraction_max 0.995
_diffrn_reflns_limit_h_max 17
_diffrn_reflns_limit_h_min -17
_diffrn_reflns_limit_k_max 19
_diffrn_reflns_limit_k_min -19
_diffrn_reflns_limit_l_max 25
_diffrn_reflns_limit_l_min -25
_diffrn_reflns_number 83446
_diffrn_reflns_point_group_measured_fraction_full 1.000
_diffrn_reflns_point_group_measured_fraction_max 0.995
_diffrn_reflns_theta_full 25.242
_diffrn_reflns_theta_max 26.342
_diffrn_reflns_theta_min 1.385
_diffrn_source 'Micro Focus Rotating Anode'
_diffrn_source_type 'Bruker TXS'
_diffrn_standards_number 0
_exptl_absorpt_coefficient_mu 0.638
_exptl_absorpt_correction_T_max 0.4912
_exptl_absorpt_correction_T_min 0.4410
_exptl_absorpt_correction_type multi-scan
_exptl_absorpt_process_details
'SADABS-2016/2 (Bruker,2016/2) was used for absorption correction. wR2(int) was 0.1108 before and 0.0733 after correction. The Ratio of minimum to maximum transmission is 0.8978. The \l/2 correction factor is Not present.'
_exptl_crystal_colour colourless
_exptl_crystal_colour_primary colourless
_exptl_crystal_density_diffrn 1.325
_exptl_crystal_description block
_exptl_crystal_F_000 1730
_exptl_crystal_recrystallization_method 'Re-crystallisation from solvent: benzene/methanol/pentane'
_exptl_crystal_size_max 0.3
_exptl_crystal_size_mid 0.2
_exptl_crystal_size_min 0.15
_refine_diff_density_max 0.518
_refine_diff_density_min -0.404
_refine_diff_density_rms 0.053
_refine_ls_extinction_method none
_refine_ls_goodness_of_fit_ref 1.040
_refine_ls_hydrogen_treatment constr
_refine_ls_matrix_type full
_refine_ls_number_parameters 1073
_refine_ls_number_reflns 16899
_refine_ls_number_restraints 84
_refine_ls_restrained_S_all 1.053
_refine_ls_R_factor_all 0.0430
_refine_ls_R_factor_gt 0.0341
_refine_ls_shift/su_max 0.001
_refine_ls_shift/su_mean 0.000
_refine_ls_structure_factor_coef Fsqd
_refine_ls_weighting_details 'w=1/[\s^2^(Fo^2^)+(0.0289P)^2^+2.7904P] where P=(Fo^2^+2Fc^2^)/3'
_refine_ls_weighting_scheme calc
_refine_ls_wR_factor_gt 0.0840
_refine_ls_wR_factor_ref 0.0896
_reflns_Friedel_coverage 0.000
_reflns_number_gt 14493
_reflns_number_total 16899
_reflns_threshold_expression 'I > 2\s(I)'
_cod_data_source_file d0sc02717k2.cif
_cod_data_source_block Tp_MePh_Zn_2c
_cod_depositor_comments
;
The following automatic conversions were performed:

data item '_diffrn_radiation_probe' value 'X-ray' was changed to
'x-ray' in accordance with the
/home/data/users/saulius/crontab/automatic-downloads/rss-feeds/RSC/lib/dictionaries/cif_core.dic
dictionary named 'cif_core.dic' version 2.4.2 last updated on
2011-04-26.

Automatic conversion script
Id: cif_fix_values 7556 2019-12-06 15:28:31Z antanas 
;
_cod_original_cell_volume 4168.3(16)
_cod_database_code 1558341
_shelx_shelxl_version_number 2014/7
_shelx_space_group_comment
;
The symmetry employed for this shelxl refinement is uniquely defined
by the following loop, which should always be used as a source of
symmetry information in preference to the above space-group names.
They are only intended as comments.
;
_shelx_estimated_absorpt_t_max 0.910
_shelx_estimated_absorpt_t_min 0.832
_olex2_refinement_description
;
1. Fixed Uiso
 At 1.2 times of:
  All B(H) groups, All C(H) groups, All N(H) groups
 At 1.5 times of:
  All C(H,H,H) groups
2. Restrained distances
 C98-C97 \\sim C98A-C97A
 with sigma of 0.02
 C98-C93 \\sim C98A-C93A
 with sigma of 0.02
 C95-C96 \\sim C95A-C96A
 with sigma of 0.02
 C95-C94 \\sim C95A-C94A
 with sigma of 0.02
 C96-C97 \\sim C96A-C97A
 with sigma of 0.02
 C94-C93 \\sim C94A-C93A
 with sigma of 0.02
 C98-C96 \\sim C98A-C96A
 with sigma of 0.04
 C98-C94 \\sim C98A-C94A
 with sigma of 0.04
 C95-C97 \\sim C95A-C97A
 with sigma of 0.04
 C95-C93 \\sim C95A-C93A
 with sigma of 0.04
 C96-C94 \\sim C96A-C94A
 with sigma of 0.04
 C97-C93 \\sim C97A-C93A
 with sigma of 0.04
3. Uiso/Uaniso restraints and constraints
Uanis(C98) = Uanis(C95) = Uanis(C96) = Uanis(C94) = Uanis(C97) = Uanis(C93)
Uanis(C93A) = Uanis(C98A) = Uanis(C97A) = Uanis(C96A) = Uanis(C94A) =
Uanis(C95A)
4. Rigid body (RIGU) restrains
 C95, C98, C97, C93, C96, C94
 with sigma for 1-2 distances of 0.004 and sigma for 1-3 distances of 0.004
 C87, C92, C91, C90, C88, C89
 with sigma for 1-2 distances of 0.004 and sigma for 1-3 distances of 0.004
5. Others
 Sof(C93A)=Sof(H93A)=Sof(C98A)=Sof(H98A)=Sof(C97A)=Sof(H97A)=Sof(C96A)=
 Sof(H96A)=Sof(C94A)=Sof(H94A)=Sof(C95A)=Sof(H95A)=1-FVAR(1)
 Sof(C98)=Sof(H98)=Sof(C95)=Sof(H95)=Sof(C96)=Sof(H96)=Sof(C94)=Sof(H94)=
 Sof(C97)=Sof(H97)=Sof(C93)=Sof(H93)=FVAR(1)
6.a Ternary CH refined with riding coordinates:
 B1(H1), B2(H2)
6.b Aromatic/amide H refined with riding coordinates:
 N20(H20A), N8(H8), C33(H33), C40(H40), C83(H83), C61(H61), C71(H71), C51(H51),
  C36(H36), C45(H45), C68(H68), C30(H30), C64(H64), C23(H23), C54(H54),
 C44(H44), C80(H80), C42(H42), C13(H13), C65(H65), C81(H81), C74(H74), C26(H26),
  C43(H43), C58(H58), C39(H39), C55(H55), C82(H82), C16(H16), C78(H78),
 C38(H38), C57(H57), C67(H67), C20(H20), C66(H66), C37(H37), C75(H75), C17(H17),
  C29(H29), C56(H56), C77(H77), C101(H101), C18(H18), C27(H27), C99(H99),
 C19(H19), C100(H100), C76(H76), C28(H28), C98(H98), C92(H92), C91(H91),
 C90(H90), C95(H95), C96(H96), C94(H94), C97(H97), C93(H93), C89(H89), C87(H87),
  C88(H88), C93A(H93A), C98A(H98A), C97A(H97A), C96A(H96A), C94A(H94A),
 C95A(H95A)
6.c Idealised Me refined as rotating group:
 C21(H21A,H21B,H21C), C59(H59A,H59B,H59C), C31(H31A,H31B,H31C), C69(H69A,H69B,
 H69C), C49(H49A,H49B,H49C), C11(H11A,H11B,H11C)
;
_olex2_submission_special_instructions 'No special instructions were received'

loop_
_space_group_symop_operation_xyz
'x, y, z'
'-x, -y, -z'

loop_
_atom_site_label
_atom_site_type_symbol
_atom_site_fract_x
_atom_site_fract_y
_atom_site_fract_z
_atom_site_U_iso_or_equiv
_atom_site_adp_type
_atom_site_occupancy
_atom_site_site_symmetry_order
_atom_site_calc_flag
_atom_site_refinement_flags_posn
_atom_site_refinement_flags_adp
_atom_site_refinement_flags_occupancy
_atom_site_disorder_assembly
_atom_site_disorder_group
Zn1 Zn 0.48790(2) 0.16960(2) 0.31477(2) 0.01525(5) Uani 1 1 d . . . . .
Zn2 Zn 0.90912(2) 0.77851(2) 0.20181(2) 0.01682(6) Uani 1 1 d . . . . .
N21 N 1.00559(10) 0.73977(10) 0.13957(8) 0.0186(3) Uani 1 1 d . . . . .
N3 N 0.59989(11) 0.06970(9) 0.21533(8) 0.0174(3) Uani 1 1 d . . . . .
N20 N 0.87278(11) 0.50503(9) 0.04549(8) 0.0192(3) Uani 1 1 d . . . . .
H20A H 0.8984 0.4710 0.0110 0.023 Uiso 1 1 calc R . . . .
N1 N 0.42760(10) 0.18735(9) 0.22032(8) 0.0175(3) Uani 1 1 d . . . . .
N4 N 0.61068(10) 0.12209(9) 0.28796(8) 0.0166(3) Uani 1 1 d . . . . .
N5 N 0.42621(10) -0.00342(9) 0.19163(8) 0.0166(3) Uani 1 1 d . . . . .
N8 N 0.58767(11) 0.45342(10) 0.42606(8) 0.0211(3) Uani 1 1 d . . . . .
H8 H 0.5794 0.5014 0.4619 0.025 Uiso 1 1 calc R . . . .
N13 N 0.86931(11) 0.81159(10) 0.34290(8) 0.0187(3) Uani 1 1 d . . . . .
N18 N 0.94375(11) 0.92736(10) 0.25751(8) 0.0199(3) Uani 1 1 d . . . . .
N2 N 0.46123(11) 0.13454(9) 0.16251(8) 0.0177(3) Uani 1 1 d . . . . .
N15 N 0.74753(11) 0.85264(10) 0.25456(9) 0.0198(3) Uani 1 1 d . . . . .
N14 N 0.92601(11) 0.76467(9) 0.29963(8) 0.0184(3) Uani 1 1 d . . . . .
N6 N 0.42050(10) 0.03040(9) 0.26380(8) 0.0159(3) Uani 1 1 d . . . . .
N24 N 1.06406(11) 0.63288(10) 0.06283(9) 0.0225(3) Uani 1 1 d . . . . .
N17 N 0.91116(11) 0.95263(10) 0.32047(8) 0.0193(3) Uani 1 1 d . . . . .
N9 N 0.44202(12) 0.23947(10) 0.40479(8) 0.0221(3) Uani 1 1 d . . . . .
N16 N 0.76883(11) 0.80067(10) 0.19011(8) 0.0195(3) Uani 1 1 d . . . . .
N19 N 0.85342(10) 0.62707(9) 0.13772(8) 0.0177(3) Uani 1 1 d . . . . .
N7 N 0.57665(11) 0.30743(10) 0.35326(8) 0.0189(3) Uani 1 1 d . . . . .
N22 N 1.09240(11) 0.77676(10) 0.13646(9) 0.0230(3) Uani 1 1 d . . . . .
N23 N 1.12746(12) 0.71353(10) 0.09078(9) 0.0262(4) Uani 1 1 d . . . . .
N12 N 0.43149(13) 0.37160(10) 0.48664(9) 0.0288(4) Uani 1 1 d . . . . .
C86 C 0.99170(12) 0.65181(11) 0.09433(10) 0.0176(3) Uani 1 1 d . . . . .
C46 C 0.64228(13) 0.45249(12) 0.37640(10) 0.0193(4) Uani 1 1 d . . . . .
C79 C 0.78988(13) 0.47957(12) 0.06383(10) 0.0196(4) Uani 1 1 d . . . . .
N10 N 0.36940(13) 0.22630(10) 0.43601(9) 0.0294(4) Uani 1 1 d . . . . .
C84 C 0.77858(12) 0.55648(11) 0.12190(10) 0.0180(4) Uani 1 1 d . . . . .
C35 C 0.33089(13) -0.02189(11) 0.33929(10) 0.0188(4) Uani 1 1 d . . . . .
C33 C 0.31657(13) -0.10140(12) 0.20167(10) 0.0221(4) Uani 1 1 d . . . . .
H33 H 0.2687 -0.1525 0.1907 0.027 Uiso 1 1 calc R . . . .
C85 C 0.90664(12) 0.59274(11) 0.09109(10) 0.0174(3) Uani 1 1 d . . . . .
C41 C 0.63532(13) 0.36043(11) 0.33112(10) 0.0187(4) Uani 1 1 d . . . . .
N11 N 0.36370(14) 0.30529(11) 0.48495(10) 0.0340(4) Uani 1 1 d . . . . .
C22 C 0.68846(13) 0.05535(12) 0.20295(11) 0.0217(4) Uani 1 1 d . . . . .
C25 C 0.74106(13) 0.19715(12) 0.39898(10) 0.0210(4) Uani 1 1 d . . . . .
C70 C 0.85835(13) 0.77470(12) 0.39227(10) 0.0209(4) Uani 1 1 d . . . . .
C60 C 0.95872(13) 1.03637(12) 0.36834(10) 0.0210(4) Uani 1 1 d . . . . .
C40 C 0.39919(14) 0.01832(12) 0.40608(10) 0.0222(4) Uani 1 1 d . . . . .
H40 H 0.4620 0.0452 0.4080 0.027 Uiso 1 1 calc R . . . .
C34 C 0.35459(12) -0.02990(11) 0.26974(10) 0.0173(3) Uani 1 1 d . . . . .
C62 C 1.00968(13) 0.99805(12) 0.26573(10) 0.0196(4) Uani 1 1 d . . . . .
C14 C 0.40484(13) 0.26044(12) 0.20700(10) 0.0213(4) Uani 1 1 d . . . . .
C63 C 1.05268(13) 0.99962(11) 0.20553(10) 0.0197(4) Uani 1 1 d . . . . .
C72 C 0.95000(13) 0.69846(11) 0.32256(10) 0.0187(4) Uani 1 1 d . . . . .
C83 C 0.70076(13) 0.55284(13) 0.15359(10) 0.0226(4) Uani 1 1 d . . . . .
H83 H 0.6924 0.6041 0.1930 0.027 Uiso 1 1 calc R . . . .
C61 C 1.02195(13) 1.06726(12) 0.33522(10) 0.0220(4) Uani 1 1 d . . . . .
H61 H 1.0649 1.1237 0.3554 0.026 Uiso 1 1 calc R . . . .
C73 C 1.00977(13) 0.63372(12) 0.28682(10) 0.0208(4) Uani 1 1 d . . . . .
C50 C 0.65089(13) 0.85447(12) 0.24228(11) 0.0229(4) Uani 1 1 d . . . . .
C47 C 0.54956(13) 0.36533(11) 0.40832(10) 0.0196(4) Uani 1 1 d . . . . .
C32 C 0.36282(13) -0.08241(11) 0.15393(10) 0.0204(4) Uani 1 1 d . . . . .
C71 C 0.90886(13) 0.70296(12) 0.38078(10) 0.0215(4) Uani 1 1 d . . . . .
H71 H 0.9146 0.6644 0.4071 0.026 Uiso 1 1 calc R . . . .
C53 C 0.68335(13) 0.70928(13) 0.06284(11) 0.0232(4) Uani 1 1 d . . . . .
C24 C 0.70526(13) 0.14024(11) 0.32048(10) 0.0184(4) Uani 1 1 d . . . . .
C52 C 0.68550(13) 0.77057(12) 0.13819(11) 0.0214(4) Uani 1 1 d . . . . .
C51 C 0.60945(13) 0.80315(13) 0.16915(11) 0.0248(4) Uani 1 1 d . . . . .
H51 H 0.5429 0.7921 0.1448 0.030 Uiso 1 1 calc R . . . .
C36 C 0.23859(14) -0.06151(12) 0.33763(11) 0.0247(4) Uani 1 1 d . . . . .
H36 H 0.1912 -0.0890 0.2925 0.030 Uiso 1 1 calc R . . . .
C48 C 0.47755(14) 0.32908(12) 0.43692(10) 0.0217(4) Uani 1 1 d . . . . .
C45 C 0.69308(14) 0.52294(12) 0.36573(10) 0.0229(4) Uani 1 1 d . . . . .
H45 H 0.6982 0.5849 0.3970 0.027 Uiso 1 1 calc R . . . .
C68 C 1.14577(13) 1.04785(12) 0.22007(11) 0.0240(4) Uani 1 1 d . . . . .
H68 H 1.1825 1.0786 0.2692 0.029 Uiso 1 1 calc R . . . .
C30 C 0.82726(14) 0.25930(13) 0.42403(12) 0.0286(4) Uani 1 1 d . . . . .
H30 H 0.8635 0.2636 0.3904 0.034 Uiso 1 1 calc R . . . .
C64 C 0.99940(14) 0.95625(12) 0.13295(11) 0.0243(4) Uani 1 1 d . . . . .
H64 H 0.9358 0.9241 0.1223 0.029 Uiso 1 1 calc R . . . .
C23 C 0.75693(13) 0.09887(12) 0.26838(11) 0.0221(4) Uani 1 1 d . . . . .
H23 H 0.8250 0.1005 0.2765 0.027 Uiso 1 1 calc R . . . .
C21 C 0.70326(15) 0.00048(14) 0.12931(11) 0.0298(4) Uani 1 1 d . . . . .
H21A H 0.6675 -0.0615 0.1117 0.045 Uiso 1 1 calc GR . . . .
H21B H 0.7724 -0.0015 0.1331 0.045 Uiso 1 1 calc GR . . . .
H21C H 0.6795 0.0285 0.0949 0.045 Uiso 1 1 calc GR . . . .
C54 C 0.60957(14) 0.63397(13) 0.02569(11) 0.0285(4) Uani 1 1 d . . . . .
H54 H 0.5569 0.6268 0.0465 0.034 Uiso 1 1 calc R . . . .
C12 C 0.45984(14) 0.17532(13) 0.11424(10) 0.0245(4) Uani 1 1 d . . . . .
C15 C 0.36552(14) 0.33166(12) 0.25898(11) 0.0249(4) Uani 1 1 d . . . . .
C59 C 0.94057(15) 1.08096(13) 0.44262(11) 0.0265(4) Uani 1 1 d . . . . .
H59A H 0.8722 1.0875 0.4376 0.040 Uiso 1 1 calc GR . . . .
H59B H 0.9813 1.1411 0.4680 0.040 Uiso 1 1 calc GR . . . .
H59C H 0.9563 1.0434 0.4709 0.040 Uiso 1 1 calc GR . . . .
C44 C 0.73552(14) 0.49771(13) 0.30729(11) 0.0251(4) Uani 1 1 d . . . . .
H44 H 0.7695 0.5437 0.2974 0.030 Uiso 1 1 calc R . . . .
C80 C 0.72390(14) 0.39844(12) 0.03440(11) 0.0260(4) Uani 1 1 d . . . . .
H80 H 0.7312 0.3474 -0.0057 0.031 Uiso 1 1 calc R . . . .
C42 C 0.68051(14) 0.33612(12) 0.27313(10) 0.0225(4) Uani 1 1 d . . . . .
H42 H 0.6774 0.2742 0.2427 0.027 Uiso 1 1 calc R . . . .
C13 C 0.42407(15) 0.25536(13) 0.14064(11) 0.0267(4) Uani 1 1 d . . . . .
H13 H 0.4145 0.2980 0.1184 0.032 Uiso 1 1 calc R . . . .
C65 C 1.03851(15) 0.95962(13) 0.07619(11) 0.0291(4) Uani 1 1 d . . . . .
H65 H 1.0018 0.9296 0.0270 0.035 Uiso 1 1 calc R . . . .
C31 C 0.34678(15) -0.13511(13) 0.07356(10) 0.0290(4) Uani 1 1 d . . . . .
H31A H 0.3347 -0.0944 0.0477 0.044 Uiso 1 1 calc GR . . . .
H31B H 0.2907 -0.1837 0.0567 0.044 Uiso 1 1 calc GR . . . .
H31C H 0.4044 -0.1617 0.0636 0.044 Uiso 1 1 calc GR . . . .
C81 C 0.64733(14) 0.39625(13) 0.06658(12) 0.0286(4) Uani 1 1 d . . . . .
H81 H 0.6010 0.3421 0.0483 0.034 Uiso 1 1 calc R . . . .
C74 C 1.08839(14) 0.66165(13) 0.26365(10) 0.0247(4) Uani 1 1 d . . . . .
H74 H 1.1049 0.7238 0.2716 0.030 Uiso 1 1 calc R . . . .
C26 C 0.68948(15) 0.19124(14) 0.44910(11) 0.0286(4) Uani 1 1 d . . . . .
H26 H 0.6312 0.1486 0.4329 0.034 Uiso 1 1 calc R . . . .
C43 C 0.73000(14) 0.40573(13) 0.26175(11) 0.0252(4) Uani 1 1 d . . . . .
H43 H 0.7609 0.3913 0.2224 0.030 Uiso 1 1 calc R . . . .
C58 C 0.75739(14) 0.72060(14) 0.02944(11) 0.0269(4) Uani 1 1 d . . . . .
H58 H 0.8066 0.7728 0.0531 0.032 Uiso 1 1 calc R . . . .
C39 C 0.37617(16) 0.01944(13) 0.47018(11) 0.0276(4) Uani 1 1 d . . . . .
H39 H 0.4230 0.0476 0.5156 0.033 Uiso 1 1 calc R . . . .
C69 C 0.80090(15) 0.81139(13) 0.44798(11) 0.0271(4) Uani 1 1 d . . . . .
H69A H 0.8327 0.8728 0.4822 0.041 Uiso 1 1 calc GR . . . .
H69B H 0.7970 0.7717 0.4749 0.041 Uiso 1 1 calc GR . . . .
H69C H 0.7355 0.8136 0.4232 0.041 Uiso 1 1 calc GR . . . .
C55 C 0.61265(16) 0.56972(14) -0.04132(12) 0.0343(5) Uani 1 1 d . . . . .
H55 H 0.5628 0.5180 -0.0656 0.041 Uiso 1 1 calc R . . . .
C82 C 0.63623(14) 0.47198(13) 0.12558(11) 0.0270(4) Uani 1 1 d . . . . .
H82 H 0.5832 0.4675 0.1467 0.032 Uiso 1 1 calc R . . . .
C16 C 0.29987(15) 0.30829(14) 0.29482(12) 0.0314(5) Uani 1 1 d . . . . .
H16 H 0.2792 0.2461 0.2852 0.038 Uiso 1 1 calc R . . . .
C78 C 0.98815(16) 0.54233(13) 0.27613(12) 0.0306(5) Uani 1 1 d . . . . .
H78 H 0.9358 0.5230 0.2927 0.037 Uiso 1 1 calc R . . . .
C49 C 0.60361(15) 0.90519(13) 0.30115(12) 0.0298(5) Uani 1 1 d . . . . .
H49A H 0.6111 0.8790 0.3384 0.045 Uiso 1 1 calc GR . . . .
H49B H 0.5346 0.9004 0.2799 0.045 Uiso 1 1 calc GR . . . .
H49C H 0.6342 0.9693 0.3237 0.045 Uiso 1 1 calc GR . . . .
C38 C 0.28474(16) -0.02065(13) 0.46768(12) 0.0308(5) Uani 1 1 d . . . . .
H38 H 0.2693 -0.0205 0.5113 0.037 Uiso 1 1 calc R . . . .
C57 C 0.75992(15) 0.65650(15) -0.03796(12) 0.0331(5) Uani 1 1 d . . . . .
H57 H 0.8109 0.6648 -0.0600 0.040 Uiso 1 1 calc R . . . .
C67 C 1.18461(14) 1.05087(13) 0.16308(12) 0.0280(4) Uani 1 1 d . . . . .
H67 H 1.2480 1.0832 0.1733 0.034 Uiso 1 1 calc R . . . .
C20 C 0.39414(16) 0.42306(13) 0.27294(12) 0.0326(5) Uani 1 1 d . . . . .
H20 H 0.4382 0.4398 0.2485 0.039 Uiso 1 1 calc R . . . .
C66 C 1.13129(16) 1.00689(14) 0.09139(12) 0.0307(5) Uani 1 1 d . . . . .
H66 H 1.1582 1.0090 0.0525 0.037 Uiso 1 1 calc R . . . .
C37 C 0.21605(15) -0.06086(14) 0.40148(12) 0.0304(5) Uani 1 1 d . . . . .
H37 H 0.1535 -0.0880 0.3998 0.036 Uiso 1 1 calc R . . . .
C75 C 1.14235(15) 0.59852(15) 0.22899(11) 0.0330(5) Uani 1 1 d . . . . .
H75 H 1.1951 0.6176 0.2127 0.040 Uiso 1 1 calc R . . . .
C17 C 0.26481(17) 0.37564(16) 0.34449(13) 0.0415(6) Uani 1 1 d . . . . .
H17 H 0.2204 0.3594 0.3688 0.050 Uiso 1 1 calc R . . . .
C29 C 0.86026(16) 0.31480(14) 0.49761(12) 0.0358(5) Uani 1 1 d . . . . .
H29 H 0.9192 0.3567 0.5142 0.043 Uiso 1 1 calc R . . . .
C56 C 0.68795(16) 0.58016(14) -0.07328(12) 0.0344(5) Uani 1 1 d . . . . .
H56 H 0.6903 0.5355 -0.1189 0.041 Uiso 1 1 calc R . . . .
C77 C 1.04233(18) 0.47935(15) 0.24158(14) 0.0408(6) Uani 1 1 d . . . . .
H77 H 1.0267 0.4172 0.2341 0.049 Uiso 1 1 calc R . . . .
C11 C 0.4941(2) 0.13625(15) 0.04606(12) 0.0395(6) Uani 1 1 d . . . . .
H11A H 0.5647 0.1410 0.0587 0.059 Uiso 1 1 calc GR . . . .
H11B H 0.4761 0.1700 0.0149 0.059 Uiso 1 1 calc GR . . . .
H11C H 0.4642 0.0722 0.0197 0.059 Uiso 1 1 calc GR . . . .
C101 C 1.08809(18) 0.46830(17) 0.50184(14) 0.0448(6) Uani 1 1 d . . . . .
H101 H 1.1483 0.4470 0.5034 0.054 Uiso 1 1 calc R . . . .
C18 C 0.29419(19) 0.46618(16) 0.35872(14) 0.0465(6) Uani 1 1 d . . . . .
H18 H 0.2705 0.5120 0.3932 0.056 Uiso 1 1 calc R . . . .
C27 C 0.72269(17) 0.24746(16) 0.52284(12) 0.0379(5) Uani 1 1 d . . . . .
H27 H 0.6869 0.2433 0.5567 0.046 Uiso 1 1 calc R . . . .
C99 C 0.93315(18) 0.47601(16) 0.43409(14) 0.0436(6) Uani 1 1 d . . . . .
H99 H 0.8872 0.4596 0.3887 0.052 Uiso 1 1 calc R . . . .
C19 C 0.35790(18) 0.49013(15) 0.32296(14) 0.0431(6) Uani 1 1 d . . . . .
H19 H 0.3772 0.5524 0.3324 0.052 Uiso 1 1 calc R . . . .
B1 B 0.49731(14) 0.04541(13) 0.16323(11) 0.0174(4) Uani 1 1 d . . . . .
H1 H 0.4993 0.0050 0.1127 0.021 Uiso 1 1 calc R . . . .
C100 C 1.02074(19) 0.44388(17) 0.43544(14) 0.0449(6) Uani 1 1 d . . . . .
H100 H 1.0344 0.4055 0.3913 0.054 Uiso 1 1 calc R . . . .
C76 C 1.11936(17) 0.50787(16) 0.21816(13) 0.0403(6) Uani 1 1 d . . . . .
H76 H 1.1566 0.4651 0.1946 0.048 Uiso 1 1 calc R . . . .
C28 C 0.80782(17) 0.30943(15) 0.54687(12) 0.0388(5) Uani 1 1 d . . . . .
H28 H 0.8301 0.3482 0.5971 0.047 Uiso 1 1 calc R . . . .
B2 B 0.82750(15) 0.89132(13) 0.32767(12) 0.0203(4) Uani 1 1 d . . . . .
H2 H 0.7998 0.9271 0.3689 0.024 Uiso 1 1 calc R . . . .
C98 C 0.5322(3) 0.3495(3) 0.7789(3) 0.0360(7) Uani 0.612(6) 1 d D U P A 1
H98 H 0.5287 0.3806 0.8280 0.043 Uiso 0.612(6) 1 calc R . P A 1
C92 C 0.8544(2) 1.2428(2) 0.12738(18) 0.0617(8) Uani 1 1 d . U . . .
H92 H 0.7872 1.2457 0.1198 0.074 Uiso 1 1 calc R . . . .
C91 C 0.9029(2) 1.2543(2) 0.08021(16) 0.0551(7) Uani 1 1 d . U . . .
H91 H 0.8700 1.2666 0.0400 0.066 Uiso 1 1 calc R . . . .
C90 C 0.9986(2) 1.2485(2) 0.08917(17) 0.0635(8) Uani 1 1 d . U . . .
H90 H 1.0316 1.2559 0.0547 0.076 Uiso 1 1 calc R . . . .
C95 C 0.5332(4) 0.2494(3) 0.6337(2) 0.0360(7) Uani 0.612(6) 1 d D U P A 1
H95 H 0.5313 0.2139 0.5841 0.043 Uiso 0.612(6) 1 calc R . P A 1
C96 C 0.6047(3) 0.2450(3) 0.6907(3) 0.0360(7) Uani 0.612(6) 1 d D U P A 1
H96 H 0.6531 0.2083 0.6804 0.043 Uiso 0.612(6) 1 calc R . P A 1
C94 C 0.4651(3) 0.3066(3) 0.6510(3) 0.0360(7) Uani 0.612(6) 1 d D U P A 1
H94 H 0.4171 0.3107 0.6130 0.043 Uiso 0.612(6) 1 calc R . P A 1
C97 C 0.6028(3) 0.2968(3) 0.7639(3) 0.0360(7) Uani 0.612(6) 1 d D U P A 1
H97 H 0.6507 0.2951 0.8031 0.043 Uiso 0.612(6) 1 calc R . P A 1
C93 C 0.4675(3) 0.3570(3) 0.7231(3) 0.0360(7) Uani 0.612(6) 1 d D U P A 1
H93 H 0.4230 0.3979 0.7340 0.043 Uiso 0.612(6) 1 calc R . P A 1
C89 C 1.0474(3) 1.2324(2) 0.1464(2) 0.0820(11) Uani 1 1 d . U . . .
H89 H 1.1143 1.2286 0.1521 0.098 Uiso 1 1 calc R . . . .
C87 C 0.9010(4) 1.2268(2) 0.1867(2) 0.0834(11) Uani 1 1 d . U . . .
H87 H 0.8667 1.2194 0.2205 0.100 Uiso 1 1 calc R . . . .
C88 C 0.9997(4) 1.2215(2) 0.1967(2) 0.0975(14) Uani 1 1 d . U . . .
H88 H 1.0335 1.2106 0.2374 0.117 Uiso 1 1 calc R . . . .
C93A C 0.4580(5) 0.3241(4) 0.6934(4) 0.0404(11) Uani 0.388(6) 1 d D . P A 2
H93A H 0.3974 0.3429 0.6827 0.048 Uiso 0.388(6) 1 calc R . P A 2
C98A C 0.5101(6) 0.3543(5) 0.7622(4) 0.0404(11) Uani 0.388(6) 1 d D . P A 2
H98A H 0.4889 0.3998 0.7987 0.048 Uiso 0.388(6) 1 calc R . P A 2
C97A C 0.5897(6) 0.3243(4) 0.7822(4) 0.0404(11) Uani 0.388(6) 1 d D . P A 2
H97A H 0.6221 0.3451 0.8324 0.048 Uiso 0.388(6) 1 calc R . P A 2
C96A C 0.6259(5) 0.2621(4) 0.7296(4) 0.0404(11) Uani 0.388(6) 1 d D . P A 2
H96A H 0.6832 0.2402 0.7436 0.048 Uiso 0.388(6) 1 calc R . P A 2
C94A C 0.4919(6) 0.2647(5) 0.6369(4) 0.0404(11) Uani 0.388(6) 1 d D . P A 2
H94A H 0.4581 0.2471 0.5873 0.048 Uiso 0.388(6) 1 calc R . P A 2
C95A C 0.5775(6) 0.2316(4) 0.6551(4) 0.0404(11) Uani 0.388(6) 1 d D . P A 2
H95A H 0.6018 0.1898 0.6182 0.048 Uiso 0.388(6) 1 calc R . P A 2

loop_
_atom_site_aniso_label
_atom_site_aniso_U_11
_atom_site_aniso_U_22
_atom_site_aniso_U_33
_atom_site_aniso_U_23
_atom_site_aniso_U_13
_atom_site_aniso_U_12
Zn1 0.01695(11) 0.01125(10) 0.01474(10) 0.00172(7) 0.00443(8) 0.00164(7)
Zn2 0.01544(11) 0.01556(10) 0.01856(11) 0.00489(8) 0.00504(8) 0.00378(8)
N21 0.0156(7) 0.0152(7) 0.0216(8) 0.0041(6) 0.0043(6) 0.0001(6)
N3 0.0195(8) 0.0124(7) 0.0196(8) 0.0039(6) 0.0076(6) 0.0024(6)
N20 0.0166(7) 0.0144(7) 0.0228(8) 0.0022(6) 0.0063(6) 0.0015(6)
N1 0.0176(7) 0.0135(7) 0.0183(7) 0.0029(6) 0.0036(6) 0.0024(6)
N4 0.0178(7) 0.0122(7) 0.0176(7) 0.0041(6) 0.0037(6) 0.0005(5)
N5 0.0185(7) 0.0123(7) 0.0147(7) 0.0008(5) 0.0036(6) 0.0015(5)
N8 0.0287(9) 0.0122(7) 0.0191(8) 0.0015(6) 0.0080(7) 0.0024(6)
N13 0.0205(8) 0.0154(7) 0.0195(8) 0.0045(6) 0.0071(6) 0.0047(6)
N18 0.0205(8) 0.0155(7) 0.0234(8) 0.0057(6) 0.0079(6) 0.0031(6)
N2 0.0199(8) 0.0148(7) 0.0155(7) 0.0036(6) 0.0031(6) 0.0017(6)
N15 0.0189(8) 0.0157(7) 0.0274(8) 0.0088(6) 0.0092(7) 0.0059(6)
N14 0.0202(8) 0.0156(7) 0.0191(8) 0.0047(6) 0.0072(6) 0.0059(6)
N6 0.0168(7) 0.0135(7) 0.0157(7) 0.0034(6) 0.0047(6) 0.0025(5)
N24 0.0189(8) 0.0179(7) 0.0255(8) 0.0027(6) 0.0068(7) -0.0006(6)
N17 0.0204(8) 0.0148(7) 0.0220(8) 0.0048(6) 0.0074(6) 0.0042(6)
N9 0.0313(9) 0.0143(7) 0.0216(8) 0.0047(6) 0.0133(7) 0.0033(6)
N16 0.0172(8) 0.0177(7) 0.0243(8) 0.0082(6) 0.0056(6) 0.0042(6)
N19 0.0168(7) 0.0168(7) 0.0187(8) 0.0063(6) 0.0036(6) 0.0038(6)
N7 0.0214(8) 0.0150(7) 0.0171(7) 0.0035(6) 0.0029(6) 0.0026(6)
N22 0.0176(8) 0.0194(8) 0.0283(9) 0.0051(6) 0.0070(7) -0.0001(6)
N23 0.0220(8) 0.0189(8) 0.0309(9) 0.0015(7) 0.0096(7) -0.0009(6)
N12 0.0447(11) 0.0164(8) 0.0277(9) 0.0060(7) 0.0200(8) 0.0036(7)
C86 0.0156(9) 0.0161(8) 0.0183(9) 0.0041(7) 0.0028(7) 0.0023(7)
C46 0.0212(9) 0.0167(8) 0.0177(9) 0.0054(7) 0.0025(7) 0.0034(7)
C79 0.0155(9) 0.0186(9) 0.0240(9) 0.0075(7) 0.0043(7) 0.0034(7)
N10 0.0428(10) 0.0164(8) 0.0326(9) 0.0066(7) 0.0226(8) 0.0050(7)
C84 0.0161(9) 0.0168(8) 0.0211(9) 0.0090(7) 0.0015(7) 0.0027(7)
C35 0.0199(9) 0.0132(8) 0.0262(10) 0.0082(7) 0.0095(8) 0.0063(7)
C33 0.0187(9) 0.0151(8) 0.0280(10) 0.0047(7) 0.0044(8) -0.0010(7)
C85 0.0152(8) 0.0162(8) 0.0184(9) 0.0053(7) 0.0014(7) 0.0032(7)
C41 0.0182(9) 0.0153(8) 0.0186(9) 0.0044(7) 0.0006(7) 0.0020(7)
N11 0.0505(12) 0.0175(8) 0.0378(10) 0.0066(7) 0.0275(9) 0.0060(7)
C22 0.0228(10) 0.0167(8) 0.0307(10) 0.0113(8) 0.0124(8) 0.0065(7)
C25 0.0196(9) 0.0179(9) 0.0253(10) 0.0115(7) -0.0008(8) 0.0028(7)
C70 0.0216(9) 0.0169(8) 0.0210(9) 0.0046(7) 0.0048(8) 0.0006(7)
C60 0.0197(9) 0.0164(8) 0.0252(10) 0.0072(7) 0.0021(8) 0.0063(7)
C40 0.0237(10) 0.0160(8) 0.0260(10) 0.0059(7) 0.0084(8) 0.0032(7)
C34 0.0146(8) 0.0140(8) 0.0230(9) 0.0067(7) 0.0045(7) 0.0036(6)
C62 0.0151(9) 0.0167(8) 0.0266(10) 0.0094(7) 0.0020(7) 0.0039(7)
C14 0.0200(9) 0.0161(8) 0.0234(10) 0.0060(7) -0.0008(8) 0.0019(7)
C63 0.0194(9) 0.0136(8) 0.0279(10) 0.0100(7) 0.0046(8) 0.0051(7)
C72 0.0170(9) 0.0159(8) 0.0201(9) 0.0051(7) 0.0018(7) 0.0011(7)
C83 0.0225(10) 0.0246(9) 0.0241(10) 0.0116(8) 0.0081(8) 0.0074(7)
C61 0.0184(9) 0.0168(8) 0.0265(10) 0.0062(7) 0.0003(8) 0.0021(7)
C73 0.0207(9) 0.0216(9) 0.0185(9) 0.0068(7) 0.0018(7) 0.0072(7)
C50 0.0205(9) 0.0189(9) 0.0379(11) 0.0173(8) 0.0124(8) 0.0071(7)
C47 0.0249(10) 0.0144(8) 0.0163(9) 0.0037(7) 0.0032(7) 0.0020(7)
C32 0.0193(9) 0.0146(8) 0.0222(9) 0.0027(7) 0.0027(7) 0.0014(7)
C71 0.0244(10) 0.0180(9) 0.0217(9) 0.0077(7) 0.0047(8) 0.0031(7)
C53 0.0195(9) 0.0237(9) 0.0274(10) 0.0147(8) -0.0019(8) 0.0044(7)
C24 0.0168(9) 0.0140(8) 0.0265(10) 0.0113(7) 0.0036(7) 0.0011(6)
C52 0.0171(9) 0.0204(9) 0.0302(10) 0.0150(8) 0.0037(8) 0.0025(7)
C51 0.0154(9) 0.0253(10) 0.0395(12) 0.0191(9) 0.0060(8) 0.0049(7)
C36 0.0216(10) 0.0215(9) 0.0347(11) 0.0135(8) 0.0094(8) 0.0050(7)
C48 0.0320(10) 0.0138(8) 0.0175(9) 0.0032(7) 0.0075(8) 0.0047(7)
C45 0.0249(10) 0.0166(8) 0.0244(10) 0.0060(7) 0.0038(8) 0.0024(7)
C68 0.0196(9) 0.0195(9) 0.0334(11) 0.0125(8) 0.0033(8) 0.0040(7)
C30 0.0248(10) 0.0264(10) 0.0341(11) 0.0166(9) -0.0009(9) -0.0019(8)
C64 0.0220(10) 0.0205(9) 0.0293(10) 0.0099(8) 0.0046(8) 0.0010(7)
C23 0.0163(9) 0.0219(9) 0.0329(11) 0.0143(8) 0.0084(8) 0.0054(7)
C21 0.0304(11) 0.0282(10) 0.0339(11) 0.0091(9) 0.0187(9) 0.0091(8)
C54 0.0214(10) 0.0305(10) 0.0327(11) 0.0173(9) -0.0034(8) 0.0003(8)
C12 0.0300(11) 0.0222(9) 0.0194(9) 0.0084(7) 0.0018(8) 0.0028(8)
C15 0.0234(10) 0.0192(9) 0.0258(10) 0.0045(8) -0.0019(8) 0.0086(7)
C59 0.0282(11) 0.0216(9) 0.0250(10) 0.0047(8) 0.0038(8) 0.0057(8)
C44 0.0251(10) 0.0224(9) 0.0282(10) 0.0115(8) 0.0054(8) 0.0012(8)
C80 0.0228(10) 0.0168(9) 0.0337(11) 0.0058(8) 0.0054(8) 0.0010(7)
C42 0.0247(10) 0.0180(9) 0.0210(9) 0.0037(7) 0.0049(8) 0.0037(7)
C13 0.0333(11) 0.0223(9) 0.0234(10) 0.0107(8) 0.0009(8) 0.0050(8)
C65 0.0354(12) 0.0247(10) 0.0274(11) 0.0110(8) 0.0061(9) 0.0060(8)
C31 0.0327(11) 0.0204(9) 0.0222(10) -0.0015(8) 0.0030(8) -0.0046(8)
C81 0.0212(10) 0.0225(10) 0.0412(12) 0.0134(9) 0.0056(9) -0.0011(8)
C74 0.0208(10) 0.0291(10) 0.0220(10) 0.0093(8) 0.0011(8) 0.0061(8)
C26 0.0237(10) 0.0334(11) 0.0268(11) 0.0137(9) -0.0001(8) -0.0001(8)
C43 0.0267(10) 0.0252(10) 0.0235(10) 0.0081(8) 0.0084(8) 0.0042(8)
C58 0.0206(10) 0.0293(10) 0.0285(11) 0.0116(8) 0.0009(8) 0.0016(8)
C39 0.0387(12) 0.0206(9) 0.0240(10) 0.0072(8) 0.0106(9) 0.0081(8)
C69 0.0328(11) 0.0250(10) 0.0282(10) 0.0111(8) 0.0155(9) 0.0075(8)
C55 0.0330(12) 0.0274(11) 0.0333(12) 0.0117(9) -0.0087(9) -0.0030(9)
C82 0.0204(10) 0.0317(10) 0.0354(11) 0.0184(9) 0.0107(8) 0.0047(8)
C16 0.0255(11) 0.0265(10) 0.0377(12) 0.0073(9) 0.0062(9) 0.0091(8)
C78 0.0338(11) 0.0232(10) 0.0388(12) 0.0129(9) 0.0135(10) 0.0112(8)
C49 0.0257(10) 0.0262(10) 0.0484(13) 0.0197(9) 0.0204(10) 0.0115(8)
C38 0.0449(13) 0.0253(10) 0.0353(12) 0.0172(9) 0.0246(10) 0.0149(9)
C57 0.0270(11) 0.0424(12) 0.0302(11) 0.0147(10) 0.0052(9) 0.0089(9)
C67 0.0208(10) 0.0259(10) 0.0452(13) 0.0208(9) 0.0116(9) 0.0055(8)
C20 0.0370(12) 0.0230(10) 0.0333(12) 0.0084(9) 0.0012(9) 0.0096(9)
C66 0.0372(12) 0.0287(10) 0.0369(12) 0.0193(9) 0.0171(10) 0.0113(9)
C37 0.0289(11) 0.0282(10) 0.0450(13) 0.0203(9) 0.0201(10) 0.0083(8)
C75 0.0241(11) 0.0473(13) 0.0291(11) 0.0146(10) 0.0079(9) 0.0120(9)
C17 0.0354(13) 0.0408(13) 0.0460(14) 0.0091(11) 0.0150(11) 0.0187(10)
C29 0.0339(12) 0.0271(11) 0.0371(12) 0.0152(9) -0.0127(10) -0.0068(9)
C56 0.0391(13) 0.0319(11) 0.0249(11) 0.0078(9) -0.0042(9) 0.0104(9)
C77 0.0483(14) 0.0273(11) 0.0522(15) 0.0148(10) 0.0200(12) 0.0196(10)
C11 0.0670(17) 0.0352(12) 0.0247(11) 0.0158(9) 0.0184(11) 0.0167(11)
C101 0.0384(13) 0.0439(14) 0.0516(15) 0.0273(12) -0.0029(11) -0.0025(11)
C18 0.0496(15) 0.0354(13) 0.0440(14) 0.0010(11) 0.0089(12) 0.0245(11)
C27 0.0364(13) 0.0517(14) 0.0252(11) 0.0173(10) 0.0025(9) 0.0056(10)
C99 0.0420(14) 0.0416(13) 0.0431(14) 0.0243(11) -0.0084(11) -0.0070(11)
C19 0.0501(15) 0.0196(10) 0.0484(15) 0.0047(10) -0.0001(12) 0.0146(10)
B1 0.0206(10) 0.0130(9) 0.0164(10) 0.0026(7) 0.0058(8) 0.0026(7)
C100 0.0490(15) 0.0422(13) 0.0410(14) 0.0204(11) 0.0014(11) -0.0031(11)
C76 0.0431(14) 0.0418(13) 0.0399(13) 0.0124(10) 0.0163(11) 0.0285(11)
C28 0.0453(14) 0.0341(12) 0.0257(11) 0.0098(9) -0.0119(10) 0.0041(10)
B2 0.0220(11) 0.0169(9) 0.0234(11) 0.0067(8) 0.0099(9) 0.0058(8)
C98 0.0382(11) 0.0323(10) 0.0441(13) 0.0164(8) 0.0203(8) 0.0094(8)
C92 0.0482(16) 0.0558(17) 0.0667(19) 0.0074(14) 0.0186(14) -0.0027(13)
C91 0.0472(16) 0.0623(17) 0.0463(15) 0.0146(13) 0.0046(12) 0.0049(13)
C90 0.0464(16) 0.0605(18) 0.0575(18) -0.0084(14) 0.0194(14) -0.0003(13)
C95 0.0382(11) 0.0323(10) 0.0441(13) 0.0164(8) 0.0203(8) 0.0094(8)
C96 0.0382(11) 0.0323(10) 0.0441(13) 0.0164(8) 0.0203(8) 0.0094(8)
C94 0.0382(11) 0.0323(10) 0.0441(13) 0.0164(8) 0.0203(8) 0.0094(8)
C97 0.0382(11) 0.0323(10) 0.0441(13) 0.0164(8) 0.0203(8) 0.0094(8)
C93 0.0382(11) 0.0323(10) 0.0441(13) 0.0164(8) 0.0203(8) 0.0094(8)
C89 0.065(2) 0.0513(18) 0.090(3) -0.0094(17) -0.0068(18) 0.0329(16)
C87 0.136(3) 0.0464(18) 0.076(2) 0.0269(17) 0.047(2) -0.004(2)
C88 0.159(4) 0.0403(17) 0.083(3) 0.0292(18) -0.010(3) 0.034(2)
C93A 0.052(2) 0.0246(14) 0.042(2) 0.0109(12) 0.0103(14) 0.0020(12)
C98A 0.052(2) 0.0246(14) 0.042(2) 0.0109(12) 0.0103(14) 0.0020(12)
C97A 0.052(2) 0.0246(14) 0.042(2) 0.0109(12) 0.0103(14) 0.0020(12)
C96A 0.052(2) 0.0246(14) 0.042(2) 0.0109(12) 0.0103(14) 0.0020(12)
C94A 0.052(2) 0.0246(14) 0.042(2) 0.0109(12) 0.0103(14) 0.0020(12)
C95A 0.052(2) 0.0246(14) 0.042(2) 0.0109(12) 0.0103(14) 0.0020(12)

loop_
_atom_type_symbol
_atom_type_description
_atom_type_scat_dispersion_real
_atom_type_scat_dispersion_imag
_atom_type_scat_source
C C 0.0033 0.0016 'International Tables Vol C Tables 4.2.6.8 and 6.1.1.4'
H H 0.0000 0.0000 'International Tables Vol C Tables 4.2.6.8 and 6.1.1.4'
B B 0.0013 0.0007 'International Tables Vol C Tables 4.2.6.8 and 6.1.1.4'
N N 0.0061 0.0033 'International Tables Vol C Tables 4.2.6.8 and 6.1.1.4'
Zn Zn 0.2839 1.4301 'International Tables Vol C Tables 4.2.6.8 and 6.1.1.4'

loop_
_geom_angle_atom_site_label_1
_geom_angle_atom_site_label_2
_geom_angle_atom_site_label_3
_geom_angle
_geom_angle_site_symmetry_1
_geom_angle_site_symmetry_3
_geom_angle_publ_flag
N1 Zn1 N6 89.29(6) . . ?
N1 Zn1 N7 87.10(6) . . ?
N4 Zn1 N1 99.35(6) . . ?
N4 Zn1 N6 85.34(5) . . ?
N4 Zn1 N7 85.01(6) . . ?
N6 Zn1 N7 169.01(5) . . ?
N9 Zn1 N1 116.27(6) . . ?
N9 Zn1 N4 139.31(6) . . ?
N9 Zn1 N6 112.69(6) . . ?
N9 Zn1 N7 78.17(6) . . ?
N21 Zn2 N18 106.95(6) . . ?
N21 Zn2 N14 120.71(6) . . ?
N21 Zn2 N16 139.26(6) . . ?
N21 Zn2 N19 77.14(5) . . ?
N18 Zn2 N19 172.41(6) . . ?
N14 Zn2 N18 91.08(6) . . ?
N14 Zn2 N16 97.67(6) . . ?
N14 Zn2 N19 92.20(6) . . ?
N16 Zn2 N18 83.69(6) . . ?
N16 Zn2 N19 89.09(6) . . ?
N22 N21 Zn2 136.66(11) . . ?
C86 N21 Zn2 117.29(11) . . ?
C86 N21 N22 105.40(14) . . ?
N4 N3 B1 118.32(13) . . ?
C22 N3 N4 109.09(15) . . ?
C22 N3 B1 132.35(15) . . ?
C79 N20 H20A 126.9 . . ?
C85 N20 H20A 126.9 . . ?
C85 N20 C79 106.22(14) . . ?
N2 N1 Zn1 111.22(11) . . ?
C14 N1 Zn1 132.98(12) . . ?
C14 N1 N2 106.85(14) . . ?
N3 N4 Zn1 115.04(11) . . ?
C24 N4 Zn1 136.27(12) . . ?
C24 N4 N3 107.61(14) . . ?
N6 N5 B1 122.22(13) . . ?
C32 N5 N6 109.43(14) . . ?
C32 N5 B1 128.34(15) . . ?
C46 N8 H8 126.9 . . ?
C47 N8 H8 126.9 . . ?
C47 N8 C46 106.12(14) . . ?
N14 N13 B2 118.72(14) . . ?
C70 N13 N14 109.70(14) . . ?
C70 N13 B2 131.55(15) . . ?
N17 N18 Zn2 108.44(10) . . ?
C62 N18 Zn2 140.43(12) . . ?
C62 N18 N17 106.44(14) . . ?
N1 N2 B1 119.21(14) . . ?
C12 N2 N1 109.42(14) . . ?
C12 N2 B1 131.30(15) . . ?
N16 N15 B2 120.48(14) . . ?
C50 N15 N16 109.25(15) . . ?
C50 N15 B2 130.00(15) . . ?
N13 N14 Zn2 114.10(11) . . ?
C72 N14 Zn2 133.99(12) . . ?
C72 N14 N13 106.80(14) . . ?
N5 N6 Zn1 109.04(10) . . ?
C34 N6 Zn1 141.69(12) . . ?
C34 N6 N5 106.43(13) . . ?
C86 N24 N23 104.63(14) . . ?
N18 N17 B2 120.90(14) . . ?
C60 N17 N18 110.18(14) . . ?
C60 N17 B2 128.82(15) . . ?
N10 N9 Zn1 137.16(12) . . ?
C48 N9 Zn1 115.53(12) . . ?
C48 N9 N10 105.78(14) . . ?
N15 N16 Zn2 114.01(11) . . ?
C52 N16 Zn2 138.10(13) . . ?
C52 N16 N15 107.35(14) . . ?
C84 N19 Zn2 144.74(12) . . ?
C85 N19 Zn2 109.90(11) . . ?
C85 N19 C84 104.83(14) . . ?
C41 N7 Zn1 142.09(12) . . ?
C47 N7 Zn1 110.37(12) . . ?
C47 N7 C41 105.39(14) . . ?
N23 N22 N21 108.66(14) . . ?
N22 N23 N24 109.61(14) . . ?
C48 N12 N11 104.83(15) . . ?
N21 C86 C85 117.67(15) . . ?
N24 C86 N21 111.69(15) . . ?
N24 C86 C85 130.49(16) . . ?
N8 C46 C41 106.03(15) . . ?
N8 C46 C45 131.52(16) . . ?
C45 C46 C41 122.39(17) . . ?
N20 C79 C84 105.95(15) . . ?
N20 C79 C80 131.74(17) . . ?
C80 C79 C84 122.29(16) . . ?
N11 N10 N9 107.93(15) . . ?
N19 C84 C79 109.09(15) . . ?
N19 C84 C83 130.66(16) . . ?
C83 C84 C79 120.25(16) . . ?
C40 C35 C34 122.06(16) . . ?
C40 C35 C36 118.84(17) . . ?
C36 C35 C34 118.96(17) . . ?
C34 C33 H33 127.1 . . ?
C32 C33 H33 127.1 . . ?
C32 C33 C34 105.86(15) . . ?
N20 C85 C86 128.42(16) . . ?
N19 C85 N20 113.90(15) . . ?
N19 C85 C86 117.68(15) . . ?
N7 C41 C46 108.77(15) . . ?
N7 C41 C42 130.75(16) . . ?
C42 C41 C46 120.42(16) . . ?
N10 N11 N12 110.19(15) . . ?
N3 C22 C23 108.16(16) . . ?
N3 C22 C21 123.24(17) . . ?
C23 C22 C21 128.59(17) . . ?
C30 C25 C24 120.06(17) . . ?
C26 C25 C24 121.02(17) . . ?
C26 C25 C30 118.92(18) . . ?
N13 C70 C71 107.75(16) . . ?
N13 C70 C69 122.64(16) . . ?
C71 C70 C69 129.61(17) . . ?
N17 C60 C61 107.64(16) . . ?
N17 C60 C59 122.45(17) . . ?
C61 C60 C59 129.91(17) . . ?
C35 C40 H40 119.7 . . ?
C35 C40 C39 120.55(18) . . ?
C39 C40 H40 119.7 . . ?
N6 C34 C35 123.78(15) . . ?
N6 C34 C33 109.95(16) . . ?
C33 C34 C35 126.22(16) . . ?
N18 C62 C63 121.83(16) . . ?
N18 C62 C61 109.69(16) . . ?
C61 C62 C63 128.29(16) . . ?
N1 C14 C15 120.89(17) . . ?
N1 C14 C13 109.92(16) . . ?
C13 C14 C15 129.20(17) . . ?
C68 C63 C62 120.79(17) . . ?
C64 C63 C62 120.38(16) . . ?
C64 C63 C68 118.77(17) . . ?
N14 C72 C73 121.19(16) . . ?
N14 C72 C71 109.58(15) . . ?
C71 C72 C73 129.22(17) . . ?
C84 C83 H83 121.2 . . ?
C82 C83 C84 117.65(17) . . ?
C82 C83 H83 121.2 . . ?
C60 C61 C62 105.99(16) . . ?
C60 C61 H61 127.0 . . ?
C62 C61 H61 127.0 . . ?
C74 C73 C72 121.57(17) . . ?
C78 C73 C72 119.46(17) . . ?
C78 C73 C74 118.98(17) . . ?
N15 C50 C51 107.99(16) . . ?
N15 C50 C49 122.96(18) . . ?
C51 C50 C49 129.04(18) . . ?
N8 C47 C48 128.78(16) . . ?
N7 C47 N8 113.65(16) . . ?
N7 C47 C48 117.27(15) . . ?
N5 C32 C33 108.32(16) . . ?
N5 C32 C31 123.64(16) . . ?
C33 C32 C31 128.01(17) . . ?
C70 C71 C72 106.18(16) . . ?
C70 C71 H71 126.9 . . ?
C72 C71 H71 126.9 . . ?
C54 C53 C52 119.56(18) . . ?
C58 C53 C52 121.60(17) . . ?
C58 C53 C54 118.66(19) . . ?
N4 C24 C25 120.96(16) . . ?
N4 C24 C23 109.33(16) . . ?
C23 C24 C25 129.70(17) . . ?
N16 C52 C53 120.64(16) . . ?
N16 C52 C51 109.34(17) . . ?
C51 C52 C53 129.96(17) . . ?
C50 C51 C52 106.07(17) . . ?
C50 C51 H51 127.0 . . ?
C52 C51 H51 127.0 . . ?
C35 C36 H36 119.7 . . ?
C37 C36 C35 120.51(19) . . ?
C37 C36 H36 119.7 . . ?
N9 C48 C47 118.18(15) . . ?
N12 C48 N9 111.26(16) . . ?
N12 C48 C47 130.18(16) . . ?
C46 C45 H45 121.8 . . ?
C44 C45 C46 116.34(17) . . ?
C44 C45 H45 121.8 . . ?
C63 C68 H68 119.8 . . ?
C67 C68 C63 120.35(19) . . ?
C67 C68 H68 119.8 . . ?
C25 C30 H30 119.8 . . ?
C29 C30 C25 120.4(2) . . ?
C29 C30 H30 119.8 . . ?
C63 C64 H64 119.7 . . ?
C65 C64 C63 120.64(18) . . ?
C65 C64 H64 119.7 . . ?
C22 C23 C24 105.80(16) . . ?
C22 C23 H23 127.1 . . ?
C24 C23 H23 127.1 . . ?
C22 C21 H21A 109.5 . . ?
C22 C21 H21B 109.5 . . ?
C22 C21 H21C 109.5 . . ?
H21A C21 H21B 109.5 . . ?
H21A C21 H21C 109.5 . . ?
H21B C21 H21C 109.5 . . ?
C53 C54 H54 119.8 . . ?
C55 C54 C53 120.4(2) . . ?
C55 C54 H54 119.8 . . ?
N2 C12 C13 108.25(17) . . ?
N2 C12 C11 122.82(17) . . ?
C13 C12 C11 128.92(18) . . ?
C16 C15 C14 120.56(17) . . ?
C20 C15 C14 120.15(19) . . ?
C20 C15 C16 119.28(18) . . ?
C60 C59 H59A 109.5 . . ?
C60 C59 H59B 109.5 . . ?
C60 C59 H59C 109.5 . . ?
H59A C59 H59B 109.5 . . ?
H59A C59 H59C 109.5 . . ?
H59B C59 H59C 109.5 . . ?
C45 C44 H44 119.0 . . ?
C45 C44 C43 122.00(17) . . ?
C43 C44 H44 119.0 . . ?
C79 C80 H80 121.7 . . ?
C81 C80 C79 116.52(17) . . ?
C81 C80 H80 121.7 . . ?
C41 C42 H42 121.3 . . ?
C43 C42 C41 117.44(17) . . ?
C43 C42 H42 121.3 . . ?
C14 C13 H13 127.2 . . ?
C12 C13 C14 105.56(17) . . ?
C12 C13 H13 127.2 . . ?
C64 C65 H65 120.0 . . ?
C64 C65 C66 120.0(2) . . ?
C66 C65 H65 120.0 . . ?
C32 C31 H31A 109.5 . . ?
C32 C31 H31B 109.5 . . ?
C32 C31 H31C 109.5 . . ?
H31A C31 H31B 109.5 . . ?
H31A C31 H31C 109.5 . . ?
H31B C31 H31C 109.5 . . ?
C80 C81 H81 119.1 . . ?
C80 C81 C82 121.77(18) . . ?
C82 C81 H81 119.1 . . ?
C73 C74 H74 119.9 . . ?
C75 C74 C73 120.11(19) . . ?
C75 C74 H74 119.9 . . ?
C25 C26 H26 119.8 . . ?
C25 C26 C27 120.38(19) . . ?
C27 C26 H26 119.8 . . ?
C44 C43 H43 119.3 . . ?
C42 C43 C44 121.38(18) . . ?
C42 C43 H43 119.3 . . ?
C53 C58 H58 119.6 . . ?
C57 C58 C53 120.76(19) . . ?
C57 C58 H58 119.6 . . ?
C40 C39 H39 120.0 . . ?
C38 C39 C40 120.02(19) . . ?
C38 C39 H39 120.0 . . ?
C70 C69 H69A 109.5 . . ?
C70 C69 H69B 109.5 . . ?
C70 C69 H69C 109.5 . . ?
H69A C69 H69B 109.5 . . ?
H69A C69 H69C 109.5 . . ?
H69B C69 H69C 109.5 . . ?
C54 C55 H55 119.7 . . ?
C54 C55 C56 120.55(19) . . ?
C56 C55 H55 119.7 . . ?
C83 C82 C81 121.48(17) . . ?
C83 C82 H82 119.3 . . ?
C81 C82 H82 119.3 . . ?
C15 C16 H16 119.9 . . ?
C17 C16 C15 120.1(2) . . ?
C17 C16 H16 119.9 . . ?
C73 C78 H78 119.6 . . ?
C77 C78 C73 120.8(2) . . ?
C77 C78 H78 119.6 . . ?
C50 C49 H49A 109.5 . . ?
C50 C49 H49B 109.5 . . ?
C50 C49 H49C 109.5 . . ?
H49A C49 H49B 109.5 . . ?
H49A C49 H49C 109.5 . . ?
H49B C49 H49C 109.5 . . ?
C39 C38 H38 120.0 . . ?
C37 C38 C39 119.98(18) . . ?
C37 C38 H38 120.0 . . ?
C58 C57 H57 120.0 . . ?
C58 C57 C56 120.1(2) . . ?
C56 C57 H57 120.0 . . ?
C68 C67 H67 119.9 . . ?
C66 C67 C68 120.24(18) . . ?
C66 C67 H67 119.9 . . ?
C15 C20 H20 120.1 . . ?
C15 C20 C19 119.9(2) . . ?
C19 C20 H20 120.1 . . ?
C65 C66 H66 120.0 . . ?
C67 C66 C65 120.04(19) . . ?
C67 C66 H66 120.0 . . ?
C36 C37 H37 119.9 . . ?
C38 C37 C36 120.11(19) . . ?
C38 C37 H37 119.9 . . ?
C74 C75 H75 119.9 . . ?
C76 C75 C74 120.2(2) . . ?
C76 C75 H75 119.9 . . ?
C16 C17 H17 119.8 . . ?
C18 C17 C16 120.4(2) . . ?
C18 C17 H17 119.8 . . ?
C30 C29 H29 119.9 . . ?
C28 C29 C30 120.3(2) . . ?
C28 C29 H29 119.9 . . ?
C55 C56 C57 119.5(2) . . ?
C55 C56 H56 120.3 . . ?
C57 C56 H56 120.3 . . ?
C78 C77 H77 120.2 . . ?
C76 C77 C78 119.6(2) . . ?
C76 C77 H77 120.2 . . ?
C12 C11 H11A 109.5 . . ?
C12 C11 H11B 109.5 . . ?
C12 C11 H11C 109.5 . . ?
H11A C11 H11B 109.5 . . ?
H11A C11 H11C 109.5 . . ?
H11B C11 H11C 109.5 . . ?
C99 C101 H101 120.2 2_766 . ?
C99 C101 C100 119.6(2) 2_766 . ?
C100 C101 H101 120.2 . . ?
C17 C18 H18 119.9 . . ?
C19 C18 C17 120.1(2) . . ?
C19 C18 H18 119.9 . . ?
C26 C27 H27 119.9 . . ?
C28 C27 C26 120.1(2) . . ?
C28 C27 H27 119.9 . . ?
C101 C99 H99 119.5 2_766 . ?
C101 C99 C100 120.9(2) 2_766 . ?
C100 C99 H99 119.5 . . ?
C20 C19 H19 119.9 . . ?
C18 C19 C20 120.2(2) . . ?
C18 C19 H19 119.9 . . ?
N3 B1 N2 109.43(14) . . ?
N3 B1 H1 109.9 . . ?
N5 B1 N3 109.35(14) . . ?
N5 B1 N2 108.33(14) . . ?
N5 B1 H1 109.9 . . ?
N2 B1 H1 109.9 . . ?
C101 C100 C99 119.5(3) . . ?
C101 C100 H100 120.2 . . ?
C99 C100 H100 120.2 . . ?
C75 C76 H76 119.8 . . ?
C77 C76 C75 120.36(19) . . ?
C77 C76 H76 119.8 . . ?
C29 C28 C27 119.9(2) . . ?
C29 C28 H28 120.1 . . ?
C27 C28 H28 120.1 . . ?
N13 B2 N15 109.56(14) . . ?
N13 B2 H2 110.0 . . ?
N15 B2 H2 110.0 . . ?
N17 B2 N13 107.87(15) . . ?
N17 B2 N15 109.24(15) . . ?
N17 B2 H2 110.0 . . ?
C97 C98 H98 120.1 . . ?
C93 C98 H98 120.1 . . ?
C93 C98 C97 119.8(4) . . ?
C91 C92 H92 119.7 . . ?
C91 C92 C87 120.5(3) . . ?
C87 C92 H92 119.7 . . ?
C92 C91 H91 119.6 . . ?
C92 C91 C90 120.7(3) . . ?
C90 C91 H91 119.6 . . ?
C91 C90 H90 119.6 . . ?
C89 C90 C91 120.8(3) . . ?
C89 C90 H90 119.6 . . ?
C96 C95 H95 120.4 . . ?
C94 C95 H95 120.4 . . ?
C94 C95 C96 119.2(4) . . ?
C95 C96 H96 120.8 . . ?
C95 C96 C97 118.5(4) . . ?
C97 C96 H96 120.8 . . ?
C95 C94 H94 120.0 . . ?
C93 C94 C95 120.1(4) . . ?
C93 C94 H94 120.0 . . ?
C98 C97 C96 120.7(4) . . ?
C98 C97 H97 119.7 . . ?
C96 C97 H97 119.7 . . ?
C98 C93 C94 121.6(4) . . ?
C98 C93 H93 119.2 . . ?
C94 C93 H93 119.2 . . ?
C90 C89 H89 120.1 . . ?
C90 C89 C88 119.9(3) . . ?
C88 C89 H89 120.1 . . ?
C92 C87 H87 120.4 . . ?
C92 C87 C88 119.1(3) . . ?
C88 C87 H87 120.4 . . ?
C89 C88 C87 118.9(3) . . ?
C89 C88 H88 120.6 . . ?
C87 C88 H88 120.6 . . ?
C98A C93A H93A 119.9 . . ?
C98A C93A C94A 120.2(7) . . ?
C94A C93A H93A 119.9 . . ?
C93A C98A H98A 118.4 . . ?
C97A C98A C93A 123.3(8) . . ?
C97A C98A H98A 118.4 . . ?
C98A C97A H97A 120.1 . . ?
C98A C97A C96A 119.7(7) . . ?
C96A C97A H97A 120.1 . . ?
C97A C96A H96A 120.1 . . ?
C97A C96A C95A 119.8(7) . . ?
C95A C96A H96A 120.1 . . ?
C93A C94A H94A 120.7 . . ?
C93A C94A C95A 118.6(6) . . ?
C95A C94A H94A 120.7 . . ?
C96A C95A H95A 121.0 . . ?
C94A C95A C96A 118.1(6) . . ?
C94A C95A H95A 121.0 . . ?

loop_
_geom_bond_atom_site_label_1
_geom_bond_atom_site_label_2
_geom_bond_distance
_geom_bond_site_symmetry_2
_geom_bond_publ_flag
Zn1 N1 2.0649(16) . ?
Zn1 N4 2.0607(15) . ?
Zn1 N6 2.1311(14) . ?
Zn1 N9 2.0274(15) . ?
Zn1 N7 2.2325(15) . ?
Zn2 N21 2.0318(15) . ?
Zn2 N18 2.1973(15) . ?
Zn2 N14 2.0410(16) . ?
Zn2 N16 2.0477(15) . ?
Zn2 N19 2.2769(15) . ?
N21 N22 1.353(2) . ?
N21 C86 1.344(2) . ?
N3 N4 1.372(2) . ?
N3 C22 1.360(2) . ?
N3 B1 1.553(3) . ?
N20 H20A 0.8800 . ?
N20 C79 1.382(2) . ?
N20 C85 1.352(2) . ?
N1 N2 1.373(2) . ?
N1 C14 1.344(2) . ?
N4 C24 1.338(2) . ?
N5 N6 1.383(2) . ?
N5 C32 1.356(2) . ?
N5 B1 1.548(2) . ?
N8 H8 0.8800 . ?
N8 C46 1.385(2) . ?
N8 C47 1.357(2) . ?
N13 N14 1.3746(19) . ?
N13 C70 1.359(2) . ?
N13 B2 1.556(2) . ?
N18 N17 1.376(2) . ?
N18 C62 1.349(2) . ?
N2 C12 1.356(2) . ?
N2 B1 1.561(2) . ?
N15 N16 1.377(2) . ?
N15 C50 1.359(2) . ?
N15 B2 1.559(3) . ?
N14 C72 1.346(2) . ?
N6 C34 1.346(2) . ?
N24 N23 1.372(2) . ?
N24 C86 1.318(2) . ?
N17 C60 1.358(2) . ?
N17 B2 1.547(2) . ?
N9 N10 1.356(2) . ?
N9 C48 1.346(2) . ?
N16 C52 1.341(2) . ?
N19 C84 1.388(2) . ?
N19 C85 1.321(2) . ?
N7 C41 1.389(2) . ?
N7 C47 1.315(2) . ?
N22 N23 1.310(2) . ?
N12 N11 1.362(2) . ?
N12 C48 1.321(2) . ?
C86 C85 1.452(2) . ?
C46 C41 1.407(2) . ?
C46 C45 1.396(3) . ?
C79 C84 1.407(2) . ?
C79 C80 1.395(2) . ?
N10 N11 1.314(2) . ?
C84 C83 1.396(2) . ?
C35 C40 1.392(3) . ?
C35 C34 1.475(2) . ?
C35 C36 1.404(3) . ?
C33 H33 0.9500 . ?
C33 C34 1.400(2) . ?
C33 C32 1.376(3) . ?
C41 C42 1.397(3) . ?
C22 C23 1.380(3) . ?
C22 C21 1.497(3) . ?
C25 C24 1.472(3) . ?
C25 C30 1.396(3) . ?
C25 C26 1.390(3) . ?
C70 C71 1.380(3) . ?
C70 C69 1.501(2) . ?
C60 C61 1.384(3) . ?
C60 C59 1.497(3) . ?
C40 H40 0.9500 . ?
C40 C39 1.394(3) . ?
C62 C63 1.475(3) . ?
C62 C61 1.405(3) . ?
C14 C15 1.480(2) . ?
C14 C13 1.398(3) . ?
C63 C68 1.401(3) . ?
C63 C64 1.397(3) . ?
C72 C73 1.474(2) . ?
C72 C71 1.399(3) . ?
C83 H83 0.9500 . ?
C83 C82 1.382(3) . ?
C61 H61 0.9500 . ?
C73 C74 1.399(3) . ?
C73 C78 1.397(3) . ?
C50 C51 1.381(3) . ?
C50 C49 1.497(3) . ?
C47 C48 1.452(3) . ?
C32 C31 1.495(3) . ?
C71 H71 0.9500 . ?
C53 C52 1.476(3) . ?
C53 C54 1.396(3) . ?
C53 C58 1.396(3) . ?
C24 C23 1.405(2) . ?
C52 C51 1.404(3) . ?
C51 H51 0.9500 . ?
C36 H36 0.9500 . ?
C36 C37 1.388(3) . ?
C45 H45 0.9500 . ?
C45 C44 1.380(3) . ?
C68 H68 0.9500 . ?
C68 C67 1.389(3) . ?
C30 H30 0.9500 . ?
C30 C29 1.386(3) . ?
C64 H64 0.9500 . ?
C64 C65 1.388(3) . ?
C23 H23 0.9500 . ?
C21 H21A 0.9800 . ?
C21 H21B 0.9800 . ?
C21 H21C 0.9800 . ?
C54 H54 0.9500 . ?
C54 C55 1.384(3) . ?
C12 C13 1.381(3) . ?
C12 C11 1.492(3) . ?
C15 C16 1.397(3) . ?
C15 C20 1.394(3) . ?
C59 H59A 0.9800 . ?
C59 H59B 0.9800 . ?
C59 H59C 0.9800 . ?
C44 H44 0.9500 . ?
C44 C43 1.411(3) . ?
C80 H80 0.9500 . ?
C80 C81 1.383(3) . ?
C42 H42 0.9500 . ?
C42 C43 1.384(3) . ?
C13 H13 0.9500 . ?
C65 H65 0.9500 . ?
C65 C66 1.389(3) . ?
C31 H31A 0.9800 . ?
C31 H31B 0.9800 . ?
C31 H31C 0.9800 . ?
C81 H81 0.9500 . ?
C81 C82 1.405(3) . ?
C74 H74 0.9500 . ?
C74 C75 1.391(3) . ?
C26 H26 0.9500 . ?
C26 C27 1.392(3) . ?
C43 H43 0.9500 . ?
C58 H58 0.9500 . ?
C58 C57 1.387(3) . ?
C39 H39 0.9500 . ?
C39 C38 1.390(3) . ?
C69 H69A 0.9800 . ?
C69 H69B 0.9800 . ?
C69 H69C 0.9800 . ?
C55 H55 0.9500 . ?
C55 C56 1.388(3) . ?
C82 H82 0.9500 . ?
C16 H16 0.9500 . ?
C16 C17 1.387(3) . ?
C78 H78 0.9500 . ?
C78 C77 1.391(3) . ?
C49 H49A 0.9800 . ?
C49 H49B 0.9800 . ?
C49 H49C 0.9800 . ?
C38 H38 0.9500 . ?
C38 C37 1.387(3) . ?
C57 H57 0.9500 . ?
C57 C56 1.389(3) . ?
C67 H67 0.9500 . ?
C67 C66 1.384(3) . ?
C20 H20 0.9500 . ?
C20 C19 1.398(3) . ?
C66 H66 0.9500 . ?
C37 H37 0.9500 . ?
C75 H75 0.9500 . ?
C75 C76 1.387(3) . ?
C17 H17 0.9500 . ?
C17 C18 1.382(3) . ?
C29 H29 0.9500 . ?
C29 C28 1.381(3) . ?
C56 H56 0.9500 . ?
C77 H77 0.9500 . ?
C77 C76 1.387(3) . ?
C11 H11A 0.9800 . ?
C11 H11B 0.9800 . ?
C11 H11C 0.9800 . ?
C101 H101 0.9500 . ?
C101 C99 1.389(4) 2_766 ?
C101 C100 1.390(3) . ?
C18 H18 0.9500 . ?
C18 C19 1.379(4) . ?
C27 H27 0.9500 . ?
C27 C28 1.385(3) . ?
C99 C101 1.389(4) 2_766 ?
C99 H99 0.9500 . ?
C99 C100 1.391(4) . ?
C19 H19 0.9500 . ?
B1 H1 1.0000 . ?
C100 H100 0.9500 . ?
C76 H76 0.9500 . ?
C28 H28 0.9500 . ?
B2 H2 1.0000 . ?
C98 H98 0.9500 . ?
C98 C97 1.378(6) . ?
C98 C93 1.359(6) . ?
C92 H92 0.9500 . ?
C92 C91 1.338(4) . ?
C92 C87 1.374(5) . ?
C91 H91 0.9500 . ?
C91 C90 1.360(4) . ?
C90 H90 0.9500 . ?
C90 C89 1.349(5) . ?
C95 H95 0.9500 . ?
C95 C96 1.410(6) . ?
C95 C94 1.400(6) . ?
C96 H96 0.9500 . ?
C96 C97 1.418(6) . ?
C94 H94 0.9500 . ?
C94 C93 1.379(6) . ?
C97 H97 0.9500 . ?
C93 H93 0.9500 . ?
C89 H89 0.9500 . ?
C89 C88 1.383(6) . ?
C87 H87 0.9500 . ?
C87 C88 1.399(6) . ?
C88 H88 0.9500 . ?
C93A H93A 0.9500 . ?
C93A C98A 1.330(9) . ?
C93A C94A 1.396(10) . ?
C98A H98A 0.9500 . ?
C98A C97A 1.320(9) . ?
C97A H97A 0.9500 . ?
C97A C96A 1.387(9) . ?
C96A H96A 0.9500 . ?
C96A C95A 1.410(9) . ?
C94A H94A 0.9500 . ?
C94A C95A 1.408(10) . ?
C95A H95A 0.9500 . ?
